data_7246086
loop_
_publ_author_name
'Dinda, Susanta'
'Pahari, Goutam'
'Maiti, Anupam'
'Ghoshal, Debajyoti'

_publ_section_title
;
 Solvent induced reversible single-crystal-to-single-crystal structural
 transformation in dynamic metal organic frameworks: a case of enhanced
 hydrogen sorption in polycatenated framework
;
_journal_issue 7
_journal_name_full CrystEngComm
_journal_page_first 1116
_journal_page_last 1125
_journal_paper_doi 10.1039/D2CE01559E
_journal_volume 25
_journal_year 2023
_chemical_formula_sum 'C23 H20 Cd2 N8 O10'
_chemical_formula_weight 793.27
_space_group_crystal_system monoclinic
_space_group_IT_number 14
_space_group_name_Hall '-P 2ybc'
_space_group_name_H-M_alt 'P 1 21/c 1'
_atom_sites_solution_hydrogens mixed
_audit_creation_method SHELXL-2016/6
_audit_update_record
;
2022-09-22 deposited with the CCDC.	2023-01-09 downloaded from the CCDC.
;
_cell_angle_alpha 90
_cell_angle_beta 91.071(3)
_cell_angle_gamma 90
_cell_formula_units_Z 4
_cell_length_a 10.8004(8)
_cell_length_b 15.8656(13)
_cell_length_c 16.4535(13)
_cell_measurement_reflns_used 250
_cell_measurement_temperature 298(2)
_cell_measurement_theta_max 27.8
_cell_measurement_theta_min 1.8
_cell_volume 2818.9(4)
_computing_cell_refinement 'SMART APEX II'
_computing_data_collection 'SMART APEX II (Bruker,2010)'
_computing_data_reduction 'SAINT (Bruker,2000)'
_computing_molecular_graphics 'Ortep-3v2 for windows (Farrugia, 1997)'
_computing_publication_material 'PLATON (Spek, 2008)'
_computing_structure_refinement 'SHELXL-2016/6 (Sheldrick, 2016)'
_computing_structure_solution 'SHELXT 2014/5 (Sheldrick, 2014)'
_diffrn_ambient_temperature 298(2)
_diffrn_measured_fraction_theta_full 0.999
_diffrn_measured_fraction_theta_max 0.998
_diffrn_measurement_device_type 'CCD area detector'
_diffrn_measurement_method 'phi and omega scans'
_diffrn_radiation_type MoK\a
_diffrn_radiation_wavelength 0.71073
_diffrn_reflns_av_R_equivalents 0.0405
_diffrn_reflns_av_unetI/netI 0.0150
_diffrn_reflns_Laue_measured_fraction_full 0.999
_diffrn_reflns_Laue_measured_fraction_max 0.998
_diffrn_reflns_limit_h_max 14
_diffrn_reflns_limit_h_min -14
_diffrn_reflns_limit_k_max 20
_diffrn_reflns_limit_k_min -20
_diffrn_reflns_limit_l_max 21
_diffrn_reflns_limit_l_min -21
_diffrn_reflns_number 101027
_diffrn_reflns_point_group_measured_fraction_full 0.999
_diffrn_reflns_point_group_measured_fraction_max 0.998
_diffrn_reflns_theta_full 25.242
_diffrn_reflns_theta_max 27.549
_diffrn_reflns_theta_min 1.783
_diffrn_source 'fine-focus sealed tube'
_exptl_absorpt_coefficient_mu 1.578
_exptl_absorpt_correction_T_max 0.884
_exptl_absorpt_correction_T_min 0.810
_exptl_absorpt_correction_type multi-scan
_exptl_absorpt_process_details
;
'XPREP' - A PROGRAM DATA PREPARATION & RECIPROCAL 
SPACE EXPLORATION,
Bruker Analytical X-ray Systems, 1997
;
_exptl_crystal_colour Colourless
_exptl_crystal_density_diffrn 1.869
_exptl_crystal_density_method 'not measured'
_exptl_crystal_description Block
_exptl_crystal_F_000 1560
_exptl_crystal_size_max 0.18
_exptl_crystal_size_mid 0.18
_exptl_crystal_size_min 0.10
_refine_diff_density_max 0.650
_refine_diff_density_min -0.427
_refine_diff_density_rms 0.073
_refine_ls_extinction_method none
_refine_ls_goodness_of_fit_ref 1.105
_refine_ls_hydrogen_treatment mixed
_refine_ls_matrix_type full
_refine_ls_number_parameters 412
_refine_ls_number_reflns 6489
_refine_ls_number_restraints 0
_refine_ls_restrained_S_all 1.105
_refine_ls_R_factor_all 0.0301
_refine_ls_R_factor_gt 0.0227
_refine_ls_shift/su_max 0.001
_refine_ls_shift/su_mean 0.000
_refine_ls_structure_factor_coef Fsqd
_refine_ls_weighting_details 'w=1/[\s^2^(Fo^2^)+(0.0199P)^2^+3.9432P] where P=(Fo^2^+2Fc^2^)/3'
_refine_ls_weighting_scheme calc
_refine_ls_wR_factor_gt 0.0534
_refine_ls_wR_factor_ref 0.0587
_reflns_Friedel_coverage 0.000
_reflns_number_gt 5705
_reflns_number_total 6489
_reflns_threshold_expression 'I > 2\s(I)'
_cod_data_source_file d2ce01559e2.cif
_cod_data_source_block DG4
_cod_depositor_comments 'Adding full bibliography for 7246084--7246089.cif.'
_cod_original_sg_symbol_H-M 'P 21/c'
_cod_database_code 7246086
_shelx_shelxl_version_number 2016/6
_shelx_space_group_comment
;
The symmetry employed for this shelxl refinement is uniquely defined
by the following loop, which should always be used as a source of
symmetry information in preference to the above space-group names.
They are only intended as comments.
;
_exptl_absorpt_special_details
;
?
;

loop_
_space_group_symop_operation_xyz
'x, y, z'
'-x, y+1/2, -z+1/2'
'-x, -y, -z'
'x, -y-1/2, z-1/2'

loop_
_atom_site_label
_atom_site_type_symbol
_atom_site_fract_x
_atom_site_fract_y
_atom_site_fract_z
_atom_site_U_iso_or_equiv
_atom_site_adp_type
_atom_site_occupancy
_atom_site_site_symmetry_order
_atom_site_calc_flag
_atom_site_refinement_flags_posn
_atom_site_refinement_flags_adp
_atom_site_refinement_flags_occupancy
_atom_site_disorder_assembly
_atom_site_disorder_group
Cd1 Cd 0.47562(2) 0.07689(2) 0.40143(2) 0.02457(5) Uani 1 1 d . . . . .
C1 C 0.7595(2) 0.07708(17) 0.35317(16) 0.0308(5) Uani 1 1 d . . . . .
H1 H 0.745787 0.026977 0.325078 0.037 Uiso 1 1 calc R U . . .
N2 N 0.86722(19) 0.11944(14) 0.35476(14) 0.0314(5) Uani 1 1 d . . . . .
N1 N 0.67617(19) 0.11588(14) 0.39659(14) 0.0305(5) Uani 1 1 d . . . . .
Cd2 Cd 0.87332(2) -0.11597(2) 0.13164(2) 0.02451(5) Uani 1 1 d . . . . .
O1 O 0.8760(2) -0.22255(12) 0.23171(11) 0.0381(4) Uani 1 1 d . . . . .
O2 O 0.8423(2) -0.09449(12) 0.27813(12) 0.0392(5) Uani 1 1 d . . . . .
N5 N 1.0828(2) -0.09781(15) 0.15322(14) 0.0327(5) Uani 1 1 d . . . . .
N6 N 1.2671(2) -0.04203(16) 0.14154(15) 0.0364(5) Uani 1 1 d . . . . .
O8 O 0.5151(3) 0.14086(14) 0.21474(18) 0.0631(7) Uani 1 1 d . . . . .
O7 O 0.4331(2) 0.19241(15) 0.32649(15) 0.0518(6) Uani 1 1 d . . . . .
C9 C 0.8567(2) -0.17193(17) 0.28906(15) 0.0290(5) Uani 1 1 d . . . . .
C7 C 0.8566(3) -0.20570(18) 0.37429(16) 0.0316(5) Uani 1 1 d . . . . .
C10 C 0.8876(3) -0.28314(18) 0.39164(15) 0.0330(6) Uani 1 1 d . . . . .
C14 C 0.4730(3) 0.19950(18) 0.2563(2) 0.0401(7) Uani 1 1 d . . . . .
C18 C 1.1591(2) -0.06115(19) 0.10386(17) 0.0366(6) Uani 1 1 d . . . . .
H18 H 1.141097 -0.049677 0.049480 0.044 Uiso 1 1 calc R U . . .
C12 C 0.4705(3) 0.28754(18) 0.22224(18) 0.0355(6) Uani 1 1 d . . . . .
C13 C 0.4755(3) 0.30625(18) 0.14513(18) 0.0361(6) Uani 1 1 d . . . . .
C16 C 1.1448(3) -0.1019(2) 0.22642(18) 0.0441(7) Uani 1 1 d . . . . .
H16 H 1.113076 -0.124985 0.273637 0.053 Uiso 1 1 calc R U . . .
C17 C 1.2580(3) -0.0680(2) 0.22030(19) 0.0479(8) Uani 1 1 d . . . . .
H17 H 1.317983 -0.063074 0.261320 0.057 Uiso 1 1 calc R U . . .
C3 C 0.7338(3) 0.18655(19) 0.4275(2) 0.0450(7) Uani 1 1 d . . . . .
H3 H 0.697055 0.226264 0.460949 0.054 Uiso 1 1 calc R U . . .
C19 C 1.3693(3) 0.0031(2) 0.1055(2) 0.0478(8) Uani 1 1 d . . . . .
H19A H 1.342535 0.026013 0.053360 0.057 Uiso 1 1 calc R U . . .
H19B H 1.393054 0.049883 0.140374 0.057 Uiso 1 1 calc R U . . .
C2 C 0.8516(3) 0.18947(19) 0.4020(2) 0.0468(8) Uani 1 1 d . . . . .
H2 H 0.910309 0.230695 0.414094 0.056 Uiso 1 1 calc R U . . .
N3 N 1.07831(19) 0.06935(15) 0.36036(14) 0.0312(5) Uani 1 1 d . . . . .
C15 C 0.4816(2) 0.3949(2) 0.11349(17) 0.0363(6) Uani 1 1 d . . . . .
C4 C 0.9766(2) 0.0975(2) 0.30847(17) 0.0384(6) Uani 1 1 d . . . . .
H4A H 0.955285 0.053252 0.270047 0.046 Uiso 1 1 calc R U . . .
H4B H 1.002751 0.146377 0.277764 0.046 Uiso 1 1 calc R U . . .
N4 N 1.2692(2) 0.05798(15) 0.40528(14) 0.0335(5) Uani 1 1 d . . . . .
C6 C 1.1919(2) 0.10344(17) 0.36098(17) 0.0319(6) Uani 1 1 d . . . . .
H6 H 1.213073 0.152583 0.333752 0.038 Uiso 1 1 calc R U . . .
C5 C 1.0833(3) -0.0019(2) 0.40687(18) 0.0399(7) Uani 1 1 d . . . . .
H5 H 1.018490 -0.038688 0.417380 0.048 Uiso 1 1 calc R U . . .
O5 O 0.4856(2) 0.45396(13) 0.16363(14) 0.0460(5) Uani 1 1 d . . . . .
O6 O 0.4895(3) 0.4054(2) 0.03923(15) 0.0789(9) Uani 1 1 d . . . . .
C8 C 1.2008(3) -0.0081(2) 0.43431(19) 0.0407(7) Uani 1 1 d . . . . .
N7 N 1.4756(2) -0.05124(16) 0.09394(16) 0.0380(5) Uani 1 1 d . . . . .
C21 C 1.5879(2) -0.04315(18) 0.13031(17) 0.0352(6) Uani 1 1 d . . . . .
H21 H 1.608155 -0.001995 0.168544 0.042 Uiso 1 1 calc R U . . .
C20 C 1.4816(3) -0.1196(2) 0.0425(2) 0.0443(7) Uani 1 1 d . . . . .
H20 H 1.418430 -0.140567 0.009008 0.053 Uiso 1 1 calc R U . . .
C22 C 1.5976(3) -0.1500(2) 0.05052(19) 0.0411(7) Uani 1 1 d . . . . .
N8 N 1.6652(2) -0.10122(15) 0.10458(14) 0.0328(5) Uani 1 1 d . . . . .
C11 C 0.8963(2) -0.31947(18) 0.47523(15) 0.0308(5) Uani 1 1 d . . . . .
O3 O 0.87004(19) -0.27487(13) 0.53504(11) 0.0377(4) Uani 1 1 d . . . . .
O4 O 0.9287(2) -0.39545(13) 0.48140(12) 0.0449(5) Uani 1 1 d . . . . .
O1W O 0.88584(19) 0.03570(13) 0.11755(13) 0.0433(5) Uani 1 1 d . . . . .
O1S O 0.7083(2) 0.16019(17) 0.11764(18) 0.0666(7) Uani 1 1 d . . . . .
C1S C 0.7779(4) 0.2310(3) 0.1466(3) 0.0816(14) Uani 1 1 d . . . . .
H13 H 0.478(4) 0.262(3) 0.103(2) 0.071(12) Uiso 1 1 d . . . . .
H12 H 0.469(4) 0.330(3) 0.262(2) 0.070(12) Uiso 1 1 d . . . . .
H10 H 0.904(3) -0.322(2) 0.350(2) 0.048(9) Uiso 1 1 d . . . . .
H7 H 0.839(3) -0.168(2) 0.415(2) 0.048(9) Uiso 1 1 d . . . . .
H22 H 1.638(3) -0.197(2) 0.026(2) 0.052(10) Uiso 1 1 d . . . . .
H8 H 1.231(3) -0.047(2) 0.464(2) 0.054(10) Uiso 1 1 d . . . . .

loop_
_atom_site_aniso_label
_atom_site_aniso_U_11
_atom_site_aniso_U_22
_atom_site_aniso_U_33
_atom_site_aniso_U_23
_atom_site_aniso_U_13
_atom_site_aniso_U_12
Cd1 0.02059(9) 0.02493(9) 0.02816(9) -0.00029(7) -0.00013(6) 0.00002(6)
C1 0.0241(12) 0.0293(13) 0.0390(14) -0.0037(11) -0.0031(10) -0.0023(10)
N2 0.0211(10) 0.0337(12) 0.0393(12) 0.0019(10) -0.0018(9) -0.0017(9)
N1 0.0240(10) 0.0281(11) 0.0395(12) -0.0006(9) -0.0012(9) -0.0004(8)
Cd2 0.02432(9) 0.02773(9) 0.02146(9) 0.00051(7) 0.00003(6) 0.00067(7)
O1 0.0597(13) 0.0320(10) 0.0225(9) 0.0005(8) 0.0024(8) 0.0000(9)
O2 0.0527(12) 0.0309(10) 0.0341(10) 0.0037(8) 0.0062(9) 0.0038(9)
N5 0.0264(11) 0.0398(13) 0.0318(11) 0.0043(10) -0.0020(9) 0.0008(9)
N6 0.0247(11) 0.0398(13) 0.0445(13) 0.0032(11) -0.0022(9) 0.0004(10)
O8 0.0772(18) 0.0267(11) 0.0852(19) -0.0019(12) -0.0030(14) 0.0029(11)
O7 0.0389(11) 0.0495(13) 0.0674(15) 0.0321(12) 0.0093(10) 0.0049(10)
C9 0.0290(12) 0.0332(14) 0.0247(12) 0.0032(10) 0.0013(9) -0.0022(10)
C7 0.0366(14) 0.0350(14) 0.0232(12) -0.0002(11) 0.0032(10) -0.0010(11)
C10 0.0424(15) 0.0355(14) 0.0211(12) 0.0002(11) 0.0040(10) 0.0023(12)
C14 0.0319(14) 0.0309(14) 0.0574(19) 0.0125(13) -0.0039(13) -0.0022(11)
C18 0.0293(13) 0.0452(16) 0.0351(14) 0.0046(12) -0.0047(11) 0.0003(12)
C12 0.0413(15) 0.0265(13) 0.0387(15) 0.0048(11) 0.0026(12) 0.0000(11)
C13 0.0377(15) 0.0322(14) 0.0383(15) -0.0044(12) -0.0024(11) 0.0016(11)
C16 0.0341(15) 0.067(2) 0.0307(14) 0.0060(14) -0.0008(11) 0.0037(14)
C17 0.0349(15) 0.073(2) 0.0358(16) -0.0028(15) -0.0093(12) 0.0030(15)
C3 0.0358(15) 0.0296(14) 0.070(2) -0.0131(14) 0.0029(14) -0.0007(12)
C19 0.0291(14) 0.0387(16) 0.075(2) 0.0099(16) 0.0010(14) -0.0019(12)
C2 0.0335(15) 0.0319(15) 0.075(2) -0.0099(15) 0.0003(14) -0.0093(12)
N3 0.0194(10) 0.0396(13) 0.0347(12) 0.0036(10) 0.0023(8) -0.0010(9)
C15 0.0222(12) 0.0491(17) 0.0377(15) 0.0174(13) 0.0005(10) 0.0037(11)
C4 0.0221(12) 0.0596(19) 0.0336(14) 0.0054(13) -0.0002(10) 0.0007(12)
N4 0.0239(10) 0.0386(13) 0.0379(12) 0.0070(10) -0.0011(9) 0.0018(9)
C6 0.0218(12) 0.0319(13) 0.0420(15) 0.0052(11) 0.0014(10) 0.0005(10)
C5 0.0307(14) 0.0458(17) 0.0433(16) 0.0123(13) 0.0037(11) -0.0082(12)
O5 0.0500(13) 0.0277(10) 0.0602(14) 0.0107(10) 0.0009(10) -0.0015(9)
O6 0.0720(18) 0.129(3) 0.0354(13) 0.0343(15) 0.0014(12) 0.0093(18)
C8 0.0350(15) 0.0443(17) 0.0428(16) 0.0169(14) 0.0015(12) -0.0016(13)
N7 0.0246(11) 0.0387(13) 0.0507(14) 0.0058(11) -0.0019(10) -0.0046(10)
C21 0.0291(13) 0.0361(15) 0.0405(15) -0.0007(12) -0.0016(11) -0.0042(11)
C20 0.0341(15) 0.0509(19) 0.0477(17) -0.0020(14) -0.0057(13) -0.0115(13)
C22 0.0365(15) 0.0440(17) 0.0428(16) -0.0066(14) 0.0012(12) -0.0052(13)
N8 0.0261(11) 0.0386(13) 0.0336(12) -0.0025(10) -0.0023(9) -0.0033(9)
C11 0.0303(13) 0.0375(15) 0.0248(12) 0.0044(11) 0.0011(10) -0.0039(11)
O3 0.0508(12) 0.0399(11) 0.0227(9) 0.0008(8) 0.0046(8) 0.0009(9)
O4 0.0649(14) 0.0360(11) 0.0338(11) 0.0064(9) 0.0027(10) 0.0072(10)
O1W 0.0452(12) 0.0312(10) 0.0537(13) 0.0018(9) 0.0059(10) 0.0006(9)
O1S 0.0527(15) 0.0511(15) 0.096(2) -0.0174(14) -0.0062(14) 0.0069(12)
C1S 0.052(2) 0.056(2) 0.136(4) -0.016(3) -0.022(2) -0.0004(19)

loop_
_atom_type_symbol
_atom_type_description
_atom_type_scat_dispersion_real
_atom_type_scat_dispersion_imag
_atom_type_scat_source
C C 0.0033 0.0016 'International Tables Vol C Tables 4.2.6.8 and 6.1.1.4'
H H 0.0000 0.0000 'International Tables Vol C Tables 4.2.6.8 and 6.1.1.4'
N N 0.0061 0.0033 'International Tables Vol C Tables 4.2.6.8 and 6.1.1.4'
O O 0.0106 0.0060 'International Tables Vol C Tables 4.2.6.8 and 6.1.1.4'
Cd Cd -0.8075 1.2024 'International Tables Vol C Tables 4.2.6.8 and 6.1.1.4'

loop_
_geom_angle_atom_site_label_1
_geom_angle_atom_site_label_2
_geom_angle_atom_site_label_3
_geom_angle
_geom_angle_site_symmetry_1
_geom_angle_site_symmetry_3
_geom_angle_publ_flag
O7 Cd1 N4 86.08(8) . 1_455 ?
O7 Cd1 N1 86.78(8) . . ?
N4 Cd1 N1 171.73(8) 1_455 . ?
O7 Cd1 O5 118.63(9) . 2_645 ?
N4 Cd1 O5 95.17(8) 1_455 2_645 ?
N1 Cd1 O5 91.92(8) . 2_645 ?
O7 Cd1 O6 116.85(11) . 4_566 ?
N4 Cd1 O6 92.03(9) 1_455 4_566 ?
N1 Cd1 O6 87.47(9) . 4_566 ?
O5 Cd1 O6 124.38(11) 2_645 4_566 ?
N1 C1 N2 110.9(2) . . ?
C1 N2 C2 107.5(2) . . ?
C1 N2 C4 125.4(2) . . ?
C2 N2 C4 126.8(2) . . ?
C1 N1 C3 105.9(2) . . ?
C1 N1 Cd1 124.00(17) . . ?
C3 N1 Cd1 129.69(19) . . ?
N8 Cd2 N5 166.76(9) 1_455 . ?
N8 Cd2 O3 86.65(8) 1_455 4 ?
N5 Cd2 O3 101.47(8) . 4 ?
N8 Cd2 O1 101.99(8) 1_455 . ?
N5 Cd2 O1 89.01(8) . . ?
O3 Cd2 O1 86.78(7) 4 . ?
N8 Cd2 O1W 86.35(8) 1_455 . ?
N5 Cd2 O1W 80.44(8) . . ?
O3 Cd2 O1W 131.88(7) 4 . ?
O1 Cd2 O1W 141.15(7) . . ?
N8 Cd2 O2 91.45(8) 1_455 . ?
N5 Cd2 O2 89.02(8) . . ?
O3 Cd2 O2 139.73(7) 4 . ?
O1 Cd2 O2 54.31(6) . . ?
O1W Cd2 O2 88.00(7) . . ?
N8 Cd2 O4 92.93(8) 1_455 4 ?
N5 Cd2 O4 83.88(8) . 4 ?
O3 Cd2 O4 53.14(7) 4 4 ?
O1 Cd2 O4 136.40(7) . 4 ?
O1W Cd2 O4 79.79(7) . 4 ?
O2 Cd2 O4 166.73(7) . 4 ?
N8 Cd2 C9 97.75(8) 1_455 . ?
N5 Cd2 C9 88.65(8) . . ?
O3 Cd2 C9 113.52(7) 4 . ?
O1 Cd2 C9 27.22(7) . . ?
O1W Cd2 C9 114.59(8) . . ?
O2 Cd2 C9 27.09(7) . . ?
O4 Cd2 C9 162.49(8) 4 . ?
C9 O1 Cd2 93.78(15) . . ?
C9 O2 Cd2 89.20(15) . . ?
C18 N5 C16 105.3(2) . . ?
C18 N5 Cd2 126.18(18) . . ?
C16 N5 Cd2 126.39(19) . . ?
C18 N6 C17 107.0(2) . . ?
C18 N6 C19 125.6(3) . . ?
C17 N6 C19 127.3(3) . . ?
C14 O7 Cd1 120.7(2) . . ?
O2 C9 O1 122.7(2) . . ?
O2 C9 C7 118.8(2) . . ?
O1 C9 C7 118.4(2) . . ?
O2 C9 Cd2 63.71(14) . . ?
O1 C9 Cd2 59.00(13) . . ?
C7 C9 Cd2 175.78(19) . . ?
C10 C7 C9 122.4(3) . . ?
C7 C10 C11 125.3(3) . . ?
O8 C14 O7 125.3(3) . . ?
O8 C14 C12 119.6(3) . . ?
O7 C14 C12 115.1(3) . . ?
N5 C18 N6 111.5(2) . . ?
C13 C12 C14 124.9(3) . . ?
C12 C13 C15 123.6(3) . . ?
C17 C16 N5 110.3(3) . . ?
C16 C17 N6 105.9(3) . . ?
C2 C3 N1 109.6(3) . . ?
N7 C19 N6 111.7(2) . . ?
C3 C2 N2 106.0(2) . . ?
C6 N3 C5 107.6(2) . . ?
C6 N3 C4 124.3(2) . . ?
C5 N3 C4 127.4(2) . . ?
O6 C15 O5 123.3(3) . . ?
O6 C15 C13 118.2(3) . . ?
O5 C15 C13 118.4(2) . . ?
N3 C4 N2 112.2(2) . . ?
C6 N4 C8 105.8(2) . . ?
C6 N4 Cd1 122.05(18) . 1_655 ?
C8 N4 Cd1 130.61(19) . 1_655 ?
N4 C6 N3 110.8(2) . . ?
C8 C5 N3 106.1(2) . . ?
C15 O5 Cd1 109.77(18) . 2_655 ?
C15 O6 Cd1 172.2(2) . 4_565 ?
C5 C8 N4 109.8(3) . . ?
C21 N7 C20 107.2(2) . . ?
C21 N7 C19 126.4(3) . . ?
C20 N7 C19 126.5(3) . . ?
N8 C21 N7 111.2(3) . . ?
C22 C20 N7 106.0(3) . . ?
C20 C22 N8 110.1(3) . . ?
C21 N8 C22 105.6(2) . . ?
C21 N8 Cd2 129.26(18) . 1_655 ?
C22 N8 Cd2 124.97(19) . 1_655 ?
O3 C11 O4 123.1(2) . . ?
O3 C11 C10 119.7(2) . . ?
O4 C11 C10 117.2(2) . . ?
C11 O3 Cd2 96.57(16) . 4_556 ?
C11 O4 Cd2 86.59(16) . 4_556 ?

loop_
_geom_bond_atom_site_label_1
_geom_bond_atom_site_label_2
_geom_bond_distance
_geom_bond_site_symmetry_2
_geom_bond_publ_flag
Cd1 O7 2.252(2) . ?
Cd1 N4 2.252(2) 1_455 ?
Cd1 N1 2.255(2) . ?
Cd1 O5 2.268(2) 2_645 ?
Cd1 O6 2.287(2) 4_566 ?
C1 N1 1.313(3) . ?
C1 N2 1.343(3) . ?
N2 C2 1.368(4) . ?
N2 C4 1.459(3) . ?
N1 C3 1.375(4) . ?
Cd2 N8 2.295(2) 1_455 ?
Cd2 N5 2.302(2) . ?
Cd2 O3 2.3505(19) 4 ?
Cd2 O1 2.3600(19) . ?
Cd2 O1W 2.421(2) . ?
Cd2 O2 2.463(2) . ?
Cd2 O4 2.561(2) 4 ?
Cd2 C9 2.747(2) . ?
O1 C9 1.259(3) . ?
O2 C9 1.251(3) . ?
N5 C18 1.305(4) . ?
N5 C16 1.369(3) . ?
N6 C18 1.345(3) . ?
N6 C17 1.365(4) . ?
N6 C19 1.452(4) . ?
O8 C14 1.245(4) . ?
O7 C14 1.246(4) . ?
C9 C7 1.501(3) . ?
C7 C10 1.304(4) . ?
C10 C11 1.493(3) . ?
C14 C12 1.505(4) . ?
C12 C13 1.305(4) . ?
C13 C15 1.501(4) . ?
C16 C17 1.341(4) . ?
C3 C2 1.348(4) . ?
C19 N7 1.452(4) . ?
N3 C6 1.340(3) . ?
N3 C5 1.366(4) . ?
N3 C4 1.450(3) . ?
C15 O6 1.238(4) . ?
C15 O5 1.249(4) . ?
N4 C6 1.314(3) . ?
N4 C8 1.374(4) . ?
C5 C8 1.342(4) . ?
N7 C21 1.348(3) . ?
N7 C20 1.379(4) . ?
C21 N8 1.319(4) . ?
C20 C22 1.347(4) . ?
C22 N8 1.378(4) . ?
C11 O3 1.249(3) . ?
C11 O4 1.259(3) . ?
O1S C1S 1.428(5) . ?

loop_
_geom_torsion_atom_site_label_1
_geom_torsion_atom_site_label_2
_geom_torsion_atom_site_label_3
_geom_torsion_atom_site_label_4
_geom_torsion
_geom_torsion_site_symmetry_1
_geom_torsion_site_symmetry_2
_geom_torsion_site_symmetry_3
_geom_torsion_site_symmetry_4
_geom_torsion_publ_flag
N1 C1 N2 C2 0.0(3) . . . . ?
N1 C1 N2 C4 -175.3(2) . . . . ?
N2 C1 N1 C3 -0.1(3) . . . . ?
N2 C1 N1 Cd1 173.08(17) . . . . ?
Cd2 O2 C9 O1 -1.0(3) . . . . ?
Cd2 O2 C9 C7 176.2(2) . . . . ?
Cd2 O1 C9 O2 1.0(3) . . . . ?
Cd2 O1 C9 C7 -176.2(2) . . . . ?
O2 C9 C7 C10 -170.4(3) . . . . ?
O1 C9 C7 C10 6.9(4) . . . . ?
C9 C7 C10 C11 176.4(2) . . . . ?
Cd1 O7 C14 O8 15.8(4) . . . . ?
Cd1 O7 C14 C12 -163.00(19) . . . . ?
C16 N5 C18 N6 0.4(3) . . . . ?
Cd2 N5 C18 N6 164.70(19) . . . . ?
C17 N6 C18 N5 -0.4(4) . . . . ?
C19 N6 C18 N5 -176.4(3) . . . . ?
O8 C14 C12 C13 20.6(5) . . . . ?
O7 C14 C12 C13 -160.6(3) . . . . ?
C14 C12 C13 C15 -175.7(3) . . . . ?
C18 N5 C16 C17 -0.2(4) . . . . ?
Cd2 N5 C16 C17 -164.5(2) . . . . ?
N5 C16 C17 N6 0.0(4) . . . . ?
C18 N6 C17 C16 0.3(4) . . . . ?
C19 N6 C17 C16 176.2(3) . . . . ?
C1 N1 C3 C2 0.1(4) . . . . ?
Cd1 N1 C3 C2 -172.5(2) . . . . ?
C18 N6 C19 N7 -111.1(3) . . . . ?
C17 N6 C19 N7 73.7(4) . . . . ?
N1 C3 C2 N2 -0.2(4) . . . . ?
C1 N2 C2 C3 0.1(4) . . . . ?
C4 N2 C2 C3 175.3(3) . . . . ?
C12 C13 C15 O6 178.0(3) . . . . ?
C12 C13 C15 O5 2.1(4) . . . . ?
C6 N3 C4 N2 -124.8(3) . . . . ?
C5 N3 C4 N2 65.9(4) . . . . ?
C1 N2 C4 N3 -112.2(3) . . . . ?
C2 N2 C4 N3 73.5(4) . . . . ?
C8 N4 C6 N3 -0.2(3) . . . . ?
Cd1 N4 C6 N3 166.87(18) 1_655 . . . ?
C5 N3 C6 N4 0.0(3) . . . . ?
C4 N3 C6 N4 -171.1(3) . . . . ?
C6 N3 C5 C8 0.2(3) . . . . ?
C4 N3 C5 C8 171.0(3) . . . . ?
O6 C15 O5 Cd1 -4.5(4) . . . 2_655 ?
C13 C15 O5 Cd1 171.19(19) . . . 2_655 ?
N3 C5 C8 N4 -0.3(4) . . . . ?
C6 N4 C8 C5 0.3(4) . . . . ?
Cd1 N4 C8 C5 -165.2(2) 1_655 . . . ?
N6 C19 N7 C21 -116.2(3) . . . . ?
N6 C19 N7 C20 65.3(4) . . . . ?
C20 N7 C21 N8 0.8(3) . . . . ?
C19 N7 C21 N8 -177.9(3) . . . . ?
C21 N7 C20 C22 0.3(3) . . . . ?
C19 N7 C20 C22 179.0(3) . . . . ?
N7 C20 C22 N8 -1.2(4) . . . . ?
N7 C21 N8 C22 -1.5(3) . . . . ?
N7 C21 N8 Cd2 173.48(18) . . . 1_655 ?
C20 C22 N8 C21 1.7(4) . . . . ?
C20 C22 N8 Cd2 -173.6(2) . . . 1_655 ?
C7 C10 C11 O3 1.7(4) . . . . ?
C7 C10 C11 O4 -179.4(3) . . . . ?
O4 C11 O3 Cd2 -8.4(3) . . . 4_556 ?
C10 C11 O3 Cd2 170.4(2) . . . 4_556 ?
O3 C11 O4 Cd2 7.7(3) . . . 4_556 ?
C10 C11 O4 Cd2 -171.2(2) . . . 4_556 ?
